data_7217774
loop_
_publ_author_name
'Miyoshi, Yasuhito'
'Yoshikawa, Hirofumi'
'Awaga, Kunio'

_publ_section_title
;
 Crystal-to-crystal transformation in solid-state electrochemical doping
 of Cl&#x2212;ions to the nanoporous neutral radical lithium
 phthalocyanine: revelation of electron--electron correlations in the 1D
 half-filled system
;
_journal_issue 39
_journal_name_full CrystEngComm
_journal_page_first 9266
_journal_paper_doi 10.1039/C4CE01222D
_journal_volume 16
_journal_year 2014
_chemical_formula_moiety 'C32 H16 Cl0.24 Li N8 '
_chemical_formula_sum 'C32 H16 Cl0.24 Li N8'
_chemical_formula_weight 527.63
_chemical_melting_point 400
_chemical_name_common 'lithium phthalocyanine chloride'
_chemical_name_systematic
; 
lithium phthalocyanine chloride 
;
_space_group_IT_number 124
_symmetry_cell_setting tetragonal
_symmetry_Int_Tables_number 124
_symmetry_space_group_name_Hall '-P 4 2c'
_symmetry_space_group_name_H-M 'P 4/m c c'
_atom_sites_solution_hydrogens geom
_atom_sites_solution_primary direct
_atom_sites_solution_secondary difmap
_audit_creation_method SHELXL-97
_cell_angle_alpha 90.00
_cell_angle_beta 90.00
_cell_angle_gamma 90.00
_cell_formula_units_Z 2
_cell_length_a 13.841(4)
_cell_length_b 13.841(4)
_cell_length_c 6.4027(18)
_cell_measurement_reflns_used 2664
_cell_measurement_temperature 173(2)
_cell_measurement_theta_max 27.4
_cell_measurement_theta_min 3.3
_cell_volume 1226.6(6)
_computing_molecular_graphics Ortep3
_computing_structure_refinement 'SHELXL-97 (Sheldrick, 1997)'
_computing_structure_solution 'SHELXS-97 (Sheldrick, 1990)'
_diffrn_ambient_temperature 173(2)
_diffrn_detector_area_resol_mean 7.31
_diffrn_measured_fraction_theta_full 0.995
_diffrn_measured_fraction_theta_max 0.995
_diffrn_measurement_device_type 'Rigaku Saturn'
_diffrn_measurement_method \w
_diffrn_radiation_monochromator graphite
_diffrn_radiation_source 'fine-focus sealed tube'
_diffrn_radiation_type MoK\a
_diffrn_radiation_wavelength 0.71070
_diffrn_reflns_av_R_equivalents 0.051
_diffrn_reflns_av_sigmaI/netI 0.0210
_diffrn_reflns_limit_h_max 17
_diffrn_reflns_limit_h_min -17
_diffrn_reflns_limit_k_max 17
_diffrn_reflns_limit_k_min -16
_diffrn_reflns_limit_l_max 6
_diffrn_reflns_limit_l_min -8
_diffrn_reflns_number 9097
_diffrn_reflns_theta_full 27.48
_diffrn_reflns_theta_max 27.48
_diffrn_reflns_theta_min 3.29
_exptl_absorpt_coefficient_mu 0.113
_exptl_absorpt_correction_T_max 0.961
_exptl_absorpt_correction_T_min 0.841
_exptl_absorpt_correction_type multi-scan
_exptl_absorpt_process_details 'Jacobson, R. (1998) Private communication'
_exptl_crystal_colour green
_exptl_crystal_density_diffrn 1.428
_exptl_crystal_density_meas 1.43
_exptl_crystal_density_method 'not measured'
_exptl_crystal_description prism
_exptl_crystal_F_000 542.16
_exptl_crystal_size_max 0.20
_exptl_crystal_size_mid 0.20
_exptl_crystal_size_min 0.20
_refine_diff_density_max 0.231
_refine_diff_density_min -0.203
_refine_diff_density_rms 0.042
_refine_ls_extinction_method none
_refine_ls_goodness_of_fit_ref 1.106
_refine_ls_hydrogen_treatment none
_refine_ls_matrix_type full
_refine_ls_number_parameters 66
_refine_ls_number_reflns 772
_refine_ls_number_restraints 0
_refine_ls_restrained_S_all 1.106
_refine_ls_R_factor_all 0.0567
_refine_ls_R_factor_gt 0.0471
_refine_ls_shift/su_max 0.000
_refine_ls_shift/su_mean 0.000
_refine_ls_structure_factor_coef Fsqd
_refine_ls_weighting_details 'calc w=1/[\s^2^(Fo^2^)+(0.0479P)^2^+0.5321P] where P=(Fo^2^+2Fc^2^)/3'
_refine_ls_weighting_scheme calc
_refine_ls_wR_factor_gt 0.1081
_refine_ls_wR_factor_ref 0.1140
_reflns_number_gt 668
_reflns_number_total 772
_reflns_threshold_expression >2sigma(I)
_cod_data_source_file c4ce01222d1.cif
_cod_data_source_block LiPcCl024
_cod_depositor_comments
;
The following automatic conversions were performed:

'_chemical_melting_point' value '400K' was changed to '400' - the
value should be numeric and without a unit designator.

Automatic conversion script
Id: cif_fix_values 2281 2013-09-26 08:29:07Z andrius 

 Adding full bibliography for 7217770--7217776.cif.
;
_cod_database_code 7217774

loop_
_symmetry_equiv_pos_as_xyz
'x, y, z'
'-y, x, z'
'-x, -y, z'
'y, -x, z'
'-x, y, z+1/2'
'y, x, z+1/2'
'x, -y, z+1/2'
'-y, -x, z+1/2'
'-x, -y, -z'
'y, -x, -z'
'x, y, -z'
'-y, x, -z'
'x, -y, -z-1/2'
'-y, -x, -z-1/2'
'-x, y, -z-1/2'
'y, x, -z-1/2'

loop_
_atom_site_label
_atom_site_type_symbol
_atom_site_fract_x
_atom_site_fract_y
_atom_site_fract_z
_atom_site_U_iso_or_equiv
_atom_site_adp_type
_atom_site_occupancy
_atom_site_symmetry_multiplicity
_atom_site_calc_flag
_atom_site_refinement_flags
Cl1 Cl 0.0000 0.0000 0.2500 0.319(18) Uani 0.24 8 d SP
N1 N 0.27040(11) 0.41878(12) 0.5000 0.0243(4) Uani 1 2 d S
N2 N 0.43943(11) 0.37280(11) 0.5000 0.0231(4) Uani 1 2 d S
C3 C 0.48558(14) 0.28682(13) 0.5000 0.0229(4) Uani 1 2 d S
C4 C 0.34239(14) 0.35480(14) 0.5000 0.0231(4) Uani 1 2 d S
C5 C 0.32464(14) 0.24990(14) 0.5000 0.0250(4) Uani 1 2 d S
C6 C 0.41528(15) 0.20693(14) 0.5000 0.0254(5) Uani 1 2 d S
C7 C 0.42614(17) 0.10781(15) 0.5000 0.0339(5) Uani 1 2 d S
H1 H 0.4883 0.0787 0.5000 0.041 Uiso 1 2 calc SR
C8 C 0.24091(16) 0.19469(15) 0.5000 0.0323(5) Uani 1 2 d S
H2 H 0.1788 0.2239 0.5000 0.039 Uiso 1 2 calc SR
C9 C 0.25180(18) 0.09470(17) 0.5000 0.0393(6) Uani 1 2 d S
H3 H 0.1960 0.0548 0.5000 0.047 Uiso 1 2 calc SR
C10 C 0.34247(17) 0.05222(16) 0.5000 0.0405(6) Uani 1 2 d S
H4 H 0.3476 -0.0162 0.5000 0.049 Uiso 1 2 calc SR
Li11 Li 0.5000 0.5000 0.5000 0.0327(16) Uani 1 8 d S

loop_
_atom_site_aniso_label
_atom_site_aniso_U_11
_atom_site_aniso_U_22
_atom_site_aniso_U_33
_atom_site_aniso_U_23
_atom_site_aniso_U_13
_atom_site_aniso_U_12
Cl1 0.111(5) 0.111(5) 0.73(6) 0.000 0.000 0.000
N1 0.0214(8) 0.0234(8) 0.0281(9) 0.000 0.000 -0.0008(6)
N2 0.0196(8) 0.0222(8) 0.0274(9) 0.000 0.000 -0.0002(6)
C3 0.0269(10) 0.0192(9) 0.0228(9) 0.000 0.000 -0.0007(7)
C4 0.0239(10) 0.0224(10) 0.0231(10) 0.000 0.000 -0.0024(7)
C5 0.0272(10) 0.0228(10) 0.0248(9) 0.000 0.000 -0.0034(8)
C6 0.0297(11) 0.0208(10) 0.0256(10) 0.000 0.000 -0.0029(8)
C7 0.0372(12) 0.0202(10) 0.0442(13) 0.000 0.000 -0.0015(8)
C8 0.0307(11) 0.0311(12) 0.0351(11) 0.000 0.000 -0.0076(8)
C9 0.0390(13) 0.0310(12) 0.0479(15) 0.000 0.000 -0.0154(10)
C10 0.0480(14) 0.0202(10) 0.0534(15) 0.000 0.000 -0.0081(9)
Li11 0.026(2) 0.026(2) 0.046(4) 0.000 0.000 0.000

loop_
_atom_type_symbol
_atom_type_description
_atom_type_scat_dispersion_real
_atom_type_scat_dispersion_imag
_atom_type_scat_source
C C 0.0033 0.0016 'International Tables Vol C Tables 4.2.6.8 and 6.1.1.4'
H H 0.0000 0.0000 'International Tables Vol C Tables 4.2.6.8 and 6.1.1.4'
Li Li -0.0003 0.0001 'International Tables Vol C Tables 4.2.6.8 and 6.1.1.4'
N N 0.0061 0.0033 'International Tables Vol C Tables 4.2.6.8 and 6.1.1.4'
Cl Cl 0.1484 0.1585 'International Tables Vol C Tables 4.2.6.8 and 6.1.1.4'

loop_
_geom_angle_atom_site_label_1
_geom_angle_atom_site_label_2
_geom_angle_atom_site_label_3
_geom_angle
_geom_angle_site_symmetry_1
_geom_angle_site_symmetry_3
C4 N1 C3 121.88(16) . 10_566
C3 N2 C4 107.72(16) . .
C3 N2 Li11 126.31(13) . .
C4 N2 Li11 125.97(13) . .
N1 C3 N2 127.97(17) 2_655 .
N1 C3 C6 121.60(17) 2_655 .
N2 C3 C6 110.43(17) . .
N1 C4 N2 127.86(17) . .
N1 C4 C5 122.02(17) . .
N2 C4 C5 110.11(17) . .
C8 C5 C6 121.23(18) . .
C8 C5 C4 133.00(19) . .
C6 C5 C4 105.76(16) . .
C7 C6 C5 121.61(19) . .
C7 C6 C3 132.4(2) . .
C5 C6 C3 105.98(17) . .
C6 C7 C10 117.3(2) . .
C6 C7 H1 121.3 . .
C10 C7 H1 121.3 . .
C5 C8 C9 117.2(2) . .
C5 C8 H2 121.4 . .
C9 C8 H2 121.4 . .
C10 C9 C8 121.3(2) . .
C10 C9 H3 119.3 . .
C8 C9 H3 119.3 . .
C9 C10 C7 121.3(2) . .
C9 C10 H4 119.4 . .
C7 C10 H4 119.4 . .
N2 Li11 N2 180.0 9_666 .
N2 Li11 N2 90.0 9_666 10_566
N2 Li11 N2 90.0 . 10_566
N2 Li11 N2 90.0 9_666 2_655
N2 Li11 N2 90.0 . 2_655
N2 Li11 N2 180.0 10_566 2_655
N2 Li11 Li11 90.0 9_666 5_655
N2 Li11 Li11 90.0 . 5_655
N2 Li11 Li11 90.0 10_566 5_655
N2 Li11 Li11 90.0 2_655 5_655
N2 Li11 Li11 90.0 9_666 5_654
N2 Li11 Li11 90.0 . 5_654
N2 Li11 Li11 90.0 10_566 5_654
N2 Li11 Li11 90.0 2_655 5_654
Li11 Li11 Li11 180.0 5_655 5_654

loop_
_geom_bond_atom_site_label_1
_geom_bond_atom_site_label_2
_geom_bond_distance
_geom_bond_site_symmetry_2
N1 C4 1.333(3) .
N1 C3 1.343(3) 10_566
N2 C3 1.351(2) .
N2 C4 1.366(2) .
N2 Li11 1.9500(17) .
C3 N1 1.343(3) 2_655
C3 C6 1.473(3) .
C4 C5 1.473(3) .
C5 C8 1.388(3) .
C5 C6 1.388(3) .
C6 C7 1.380(3) .
C7 C10 1.390(3) .
C7 H1 0.9500 .
C8 C9 1.392(3) .
C8 H2 0.9500 .
C9 C10 1.386(3) .
C9 H3 0.9500 .
C10 H4 0.9500 .
Li11 N2 1.9500(17) 9_666
Li11 N2 1.9500(17) 10_566
Li11 N2 1.9500(17) 2_655
Li11 Li11 3.2013(9) 5_655
Li11 Li11 3.2013(9) 5_654

loop_
_geom_torsion_atom_site_label_1
_geom_torsion_atom_site_label_2
_geom_torsion_atom_site_label_3
_geom_torsion_atom_site_label_4
_geom_torsion
_geom_torsion_site_symmetry_1
_geom_torsion_site_symmetry_4
C4 N2 C3 N1 180.0 . 2_655
Li11 N2 C3 N1 0.0 . 2_655
C4 N2 C3 C6 0.0 . .
Li11 N2 C3 C6 180.0 . .
C3 N1 C4 N2 0.0 10_566 .
C3 N1 C4 C5 180.0 10_566 .
C3 N2 C4 N1 180.0 . .
Li11 N2 C4 N1 0.0 . .
C3 N2 C4 C5 0.0 . .
Li11 N2 C4 C5 180.0 . .
N1 C4 C5 C8 0.0 . .
N2 C4 C5 C8 180.0 . .
N1 C4 C5 C6 180.0 . .
N2 C4 C5 C6 0.0 . .
C8 C5 C6 C7 0.0 . .
C4 C5 C6 C7 180.0 . .
C8 C5 C6 C3 180.0 . .
C4 C5 C6 C3 0.0 . .
N1 C3 C6 C7 0.0 2_655 .
N2 C3 C6 C7 180.0 . .
N1 C3 C6 C5 180.0 2_655 .
N2 C3 C6 C5 0.0 . .
C5 C6 C7 C10 0.0 . .
C3 C6 C7 C10 180.0 . .
C6 C5 C8 C9 0.0 . .
C4 C5 C8 C9 180.0 . .
C5 C8 C9 C10 0.0 . .
C8 C9 C10 C7 0.0 . .
C6 C7 C10 C9 0.0 . .
C3 N2 Li11 N2 0.0 . 9_666
C4 N2 Li11 N2 180.0 . 9_666
C3 N2 Li11 N2 180.0 . 10_566
C4 N2 Li11 N2 0.0 . 10_566
C3 N2 Li11 N2 0.0 . 2_655
C4 N2 Li11 N2 180.0 . 2_655
C3 N2 Li11 Li11 -90.0 . 5_655
C4 N2 Li11 Li11 90.0 . 5_655
C3 N2 Li11 Li11 90.0 . 5_654
C4 N2 Li11 Li11 -90.0 . 5_654
